data_4333280
loop_
_publ_author_name
'Kirgan, Robert'
'Simpson, Megan'
'Moore, Curtis'
'Day, Jeff'
'Bui, Loan'
'Tanner, Clayton'
'Rillema, D. Paul'

_publ_section_title
;
 Synthesis, characterization, photophysical, and computational studies of
 rhenium(I) tricarbonyl complexes containing the derivatives of
 bipyrazine.
;
_journal_issue 16
_journal_name_full 'Inorganic chemistry'
_journal_page_first 6464
_journal_page_last 6472
_journal_paper_doi 10.1021/ic700512j
_journal_volume 46
_journal_year 2007
_chemical_formula_sum 'C16 H11 F6 N5 O3.5 P Re'
_chemical_formula_weight 660.47
_chemical_name_systematic
;

 ?

;
_space_group_IT_number 2
_symmetry_cell_setting triclinic
_symmetry_space_group_name_Hall '-P 1'
_symmetry_space_group_name_H-M 'P -1'
_atom_sites_solution_hydrogens geom
_atom_sites_solution_primary direct
_atom_sites_solution_secondary difmap
_audit_creation_method SHELXL-97
_cell_angle_alpha 90.727(2)
_cell_angle_beta 104.250(2)
_cell_angle_gamma 95.379(2)
_cell_formula_units_Z 2
_cell_length_a 8.3921(3)
_cell_length_b 8.5622(3)
_cell_length_c 14.5139(6)
_cell_measurement_reflns_used 6803
_cell_measurement_temperature 273(2)
_cell_measurement_theta_max 0.00
_cell_measurement_theta_min 0.00
_cell_volume 1005.66(7)
_computing_cell_refinement 'Bruker SMART'
_computing_data_collection 'Bruker SMART'
_computing_data_reduction 'Bruker SAINT'
_computing_molecular_graphics 'Bruker SHELXTL'
_computing_publication_material 'Bruker SHELXTL'
_computing_structure_refinement 'SHELXL-97 (Sheldrick, 1997)'
_computing_structure_solution 'SHELXS-97 (Sheldrick, 1990)'
_diffrn_ambient_temperature 273(2)
_diffrn_measured_fraction_theta_full 0.999
_diffrn_measured_fraction_theta_max 0.999
_diffrn_measurement_device_type 'CCD area detector'
_diffrn_measurement_method 'phi and omega scans'
_diffrn_radiation_monochromator graphite
_diffrn_radiation_source 'fine-focus sealed tube'
_diffrn_radiation_type MoK\a
_diffrn_radiation_wavelength 0.71073
_diffrn_reflns_av_R_equivalents 0.0215
_diffrn_reflns_av_sigmaI/netI 0.0178
_diffrn_reflns_limit_h_max 10
_diffrn_reflns_limit_h_min -10
_diffrn_reflns_limit_k_max 10
_diffrn_reflns_limit_k_min -10
_diffrn_reflns_limit_l_max 17
_diffrn_reflns_limit_l_min -17
_diffrn_reflns_number 17584
_diffrn_reflns_theta_full 25.99
_diffrn_reflns_theta_max 25.99
_diffrn_reflns_theta_min 1.45
_exptl_absorpt_coefficient_mu 6.209
_exptl_absorpt_correction_T_max 0.5756
_exptl_absorpt_correction_T_min 0.2574
_exptl_absorpt_correction_type none
_exptl_crystal_colour clear
_exptl_crystal_density_diffrn 2.181
_exptl_crystal_density_meas 0
_exptl_crystal_density_method 'not measured'
_exptl_crystal_description Prism
_exptl_crystal_F_000 628
_exptl_crystal_size_max 0.30
_exptl_crystal_size_mid 0.20
_exptl_crystal_size_min 0.10
_refine_diff_density_max 0.851
_refine_diff_density_min -0.508
_refine_diff_density_rms 0.079
_refine_ls_extinction_method none
_refine_ls_goodness_of_fit_ref 1.093
_refine_ls_hydrogen_treatment mixed
_refine_ls_matrix_type full
_refine_ls_number_parameters 298
_refine_ls_number_reflns 3959
_refine_ls_number_restraints 0
_refine_ls_restrained_S_all 1.093
_refine_ls_R_factor_all 0.0171
_refine_ls_R_factor_gt 0.0161
_refine_ls_shift/su_max 0.002
_refine_ls_shift/su_mean 0.000
_refine_ls_structure_factor_coef Fsqd
_refine_ls_weighting_details 'calc w=1/[\s^2^(Fo^2^)+(0.0164P)^2^+1.1209P] where P=(Fo^2^+2Fc^2^)/3'
_refine_ls_weighting_scheme calc
_refine_ls_wR_factor_gt 0.0383
_refine_ls_wR_factor_ref 0.0386
_reflns_number_gt 3831
_reflns_number_total 3959
_reflns_threshold_expression >2sigma(I)
_cod_data_source_file ic700512jsup2.cif
_cod_data_source_block p-1
_cod_depositor_comments
;
The following automatic conversions were performed:

'_symmetry_cell_setting' value 'Triclinic' changed to 'triclinic'
according to /home/saulius/struct/CIF-dictionaries/cif_core.dic
dictionary named 'cif_core.dic' version 2.4.2 from 2011-04-26.

Automatic conversion script
Id: cif_fix_values 1891 2012-01-12 08:04:46Z andrius 

 Adding full bibliography for 4333280--4333282.cif.
;
_cod_original_sg_symbol_H-M P-1
_cod_original_formula_sum 'C16 H11 F6 N5 O3.50 P Re'
_cod_database_code 4333280

loop_
_symmetry_equiv_pos_as_xyz
'x, y, z'
'-x, -y, -z'

loop_
_atom_site_label
_atom_site_type_symbol
_atom_site_fract_x
_atom_site_fract_y
_atom_site_fract_z
_atom_site_U_iso_or_equiv
_atom_site_adp_type
_atom_site_occupancy
_atom_site_symmetry_multiplicity
_atom_site_calc_flag
_atom_site_refinement_flags
C1 C -0.1542(4) -0.0305(3) 0.2244(2) 0.0250(6) Uani 1 1 d .
C2 C 0.0553(3) -0.2522(3) 0.2149(2) 0.0270(6) Uani 1 1 d .
C3 C 0.0263(3) -0.1468(3) 0.3848(2) 0.0223(6) Uani 1 1 d .
C4 C 0.0419(4) 0.2885(3) 0.3536(2) 0.0267(6) Uani 1 1 d .
H4 H -0.0714 0.2625 0.3314 0.032 Uiso 1 1 calc R
C5 C 0.1006(4) 0.4366(3) 0.3934(2) 0.0296(6) Uani 1 1 d .
H5 H 0.0248 0.5070 0.3982 0.035 Uiso 1 1 calc R
C6 C 0.3634(4) 0.3749(3) 0.4186(2) 0.0291(6) Uani 1 1 d .
H6 H 0.4765 0.4025 0.4401 0.035 Uiso 1 1 calc R
C7 C 0.3095(3) 0.2246(3) 0.38133(19) 0.0221(5) Uani 1 1 d .
C8 C 0.4185(3) 0.1014(3) 0.37850(19) 0.0219(5) Uani 1 1 d .
C9 C 0.5874(3) 0.1169(3) 0.4195(2) 0.0263(6) Uani 1 1 d .
H9 H 0.6372 0.2133 0.4476 0.032 Uiso 1 1 calc R
C10 C 0.6040(3) -0.1357(3) 0.3777(2) 0.0278(6) Uani 1 1 d .
H10 H 0.6654 -0.2202 0.3763 0.033 Uiso 1 1 calc R
C11 C 0.4360(3) -0.1546(3) 0.3356(2) 0.0261(6) Uani 1 1 d .
H11 H 0.3875 -0.2507 0.3065 0.031 Uiso 1 1 calc R
C12 C 0.0874(4) 0.2094(4) 0.1249(2) 0.0399(8) Uani 1 1 d .
H12 H 0.0163 0.2534 0.1556 0.048 Uiso 1 1 calc R
C13 C 0.1308(5) 0.2880(5) 0.0509(3) 0.0511(9) Uani 1 1 d .
H13 H 0.0919 0.3841 0.0331 0.061 Uiso 1 1 calc R
C14 C 0.2329(5) 0.2212(5) 0.0037(3) 0.0492(9) Uani 1 1 d .
H14 H 0.2650 0.2720 -0.0460 0.059 Uiso 1 1 calc R
C15 C 0.2854(5) 0.0809(5) 0.0309(3) 0.0463(9) Uani 1 1 d .
H15 H 0.3525 0.0333 -0.0011 0.056 Uiso 1 1 calc R
C16 C 0.2399(4) 0.0073(4) 0.1065(2) 0.0379(7) Uani 1 1 d .
H16 H 0.2774 -0.0895 0.1240 0.045 Uiso 1 1 calc R
F1 F 0.5266(3) 0.4616(3) 0.10977(15) 0.0573(6) Uani 1 1 d .
F2 F 0.5211(3) 0.2823(2) 0.22152(15) 0.0521(5) Uani 1 1 d .
F3 F 0.7634(3) 0.3853(3) 0.19582(16) 0.0556(6) Uani 1 1 d .
F4 F 0.6916(3) 0.4466(3) 0.33168(15) 0.0639(7) Uani 1 1 d .
F5 F 0.6946(3) 0.6275(3) 0.2204(2) 0.0725(8) Uani 1 1 d .
F6 F 0.4525(3) 0.5217(3) 0.24503(19) 0.0612(6) Uani 1 1 d .
N1 N 0.1455(3) 0.1818(3) 0.34636(15) 0.0207(5) Uani 1 1 d .
N2 N 0.3423(3) -0.0364(3) 0.33628(16) 0.0211(5) Uani 1 1 d .
N3 N 0.1441(3) 0.0704(3) 0.15503(17) 0.0276(5) Uani 1 1 d .
N4 N 0.2612(3) 0.4827(3) 0.42529(19) 0.0317(6) Uani 1 1 d .
N5 N 0.6811(3) -0.0007(3) 0.42032(18) 0.0299(5) Uani 1 1 d .
O1 O -0.2915(2) -0.0177(3) 0.19400(15) 0.0334(5) Uani 1 1 d .
O2 O 0.0490(3) -0.3744(3) 0.17991(17) 0.0386(5) Uani 1 1 d .
O3 O -0.0069(3) -0.2105(2) 0.44787(15) 0.0297(4) Uani 1 1 d .
O101 O 0.3150(14) 0.6964(15) 0.0237(7) 0.155(5) Uani 0.50 1 d P
P1 P 0.60770(10) 0.45517(9) 0.22021(6) 0.03105(17) Uani 1 1 d .
Re1 Re 0.078535(12) -0.047722(12) 0.276461(7) 0.02019(4) Uani 1 1 d .

loop_
_atom_site_aniso_label
_atom_site_aniso_U_11
_atom_site_aniso_U_22
_atom_site_aniso_U_33
_atom_site_aniso_U_23
_atom_site_aniso_U_13
_atom_site_aniso_U_12
C1 0.0284(15) 0.0238(14) 0.0226(14) 0.0008(11) 0.0073(12) -0.0015(11)
C2 0.0239(14) 0.0289(16) 0.0272(15) -0.0015(12) 0.0065(12) -0.0020(11)
C3 0.0168(12) 0.0194(13) 0.0281(15) -0.0043(11) 0.0007(11) 0.0029(10)
C4 0.0267(14) 0.0233(14) 0.0309(16) 0.0032(12) 0.0086(12) 0.0033(11)
C5 0.0349(16) 0.0232(14) 0.0333(16) 0.0021(12) 0.0122(13) 0.0062(12)
C6 0.0286(15) 0.0254(15) 0.0314(16) -0.0024(12) 0.0060(12) -0.0021(12)
C7 0.0239(13) 0.0220(13) 0.0195(13) 0.0022(10) 0.0052(11) -0.0015(11)
C8 0.0232(13) 0.0230(13) 0.0191(13) 0.0006(11) 0.0063(11) -0.0023(11)
C9 0.0241(14) 0.0256(14) 0.0277(15) -0.0006(12) 0.0050(12) -0.0019(11)
C10 0.0261(14) 0.0284(15) 0.0312(16) 0.0017(12) 0.0097(12) 0.0072(12)
C11 0.0278(14) 0.0232(14) 0.0286(15) -0.0023(11) 0.0099(12) 0.0017(11)
C12 0.049(2) 0.0393(18) 0.0336(18) 0.0054(14) 0.0131(15) 0.0071(15)
C13 0.064(3) 0.048(2) 0.040(2) 0.0097(17) 0.0096(18) 0.0038(18)
C14 0.046(2) 0.066(3) 0.0321(19) 0.0061(17) 0.0082(16) -0.0079(18)
C15 0.045(2) 0.062(2) 0.0362(19) 0.0029(17) 0.0192(16) 0.0038(18)
C16 0.0397(18) 0.0428(19) 0.0338(18) 0.0026(14) 0.0130(14) 0.0068(15)
F1 0.0558(13) 0.0727(15) 0.0399(12) 0.0152(11) 0.0041(10) 0.0074(11)
F2 0.0695(15) 0.0318(10) 0.0573(13) -0.0001(9) 0.0243(11) -0.0065(10)
F3 0.0452(12) 0.0732(15) 0.0556(13) 0.0113(11) 0.0206(10) 0.0197(11)
F4 0.0531(14) 0.0994(19) 0.0333(12) -0.0017(12) 0.0062(10) -0.0097(13)
F5 0.094(2) 0.0384(12) 0.0898(19) -0.0088(12) 0.0450(16) -0.0262(12)
F6 0.0585(14) 0.0501(13) 0.0880(18) 0.0044(12) 0.0378(13) 0.0189(11)
N1 0.0232(11) 0.0197(11) 0.0188(11) 0.0033(9) 0.0049(9) -0.0001(9)
N2 0.0187(11) 0.0239(12) 0.0210(12) -0.0002(9) 0.0063(9) -0.0002(9)
N3 0.0250(12) 0.0326(13) 0.0231(12) -0.0024(10) 0.0044(10) -0.0037(10)
N4 0.0359(14) 0.0227(12) 0.0368(15) -0.0019(11) 0.0106(12) 0.0003(10)
N5 0.0242(12) 0.0341(14) 0.0309(14) 0.0005(11) 0.0063(10) 0.0023(10)
O1 0.0242(11) 0.0385(12) 0.0348(12) 0.0020(9) 0.0022(9) 0.0037(9)
O2 0.0410(13) 0.0293(12) 0.0448(14) -0.0119(10) 0.0113(11) 0.0002(10)
O3 0.0328(11) 0.0287(11) 0.0292(11) 0.0076(9) 0.0111(9) 0.0011(9)
O101 0.152(9) 0.227(12) 0.121(8) 0.073(8) 0.059(7) 0.127(9)
P1 0.0320(4) 0.0268(4) 0.0340(4) 0.0016(3) 0.0088(3) -0.0006(3)
Re1 0.01909(6) 0.01956(6) 0.02094(6) -0.00050(4) 0.00442(4) -0.00136(4)

loop_
_atom_type_symbol
_atom_type_description
_atom_type_scat_dispersion_real
_atom_type_scat_dispersion_imag
_atom_type_scat_source
C C 0.0033 0.0016 'International Tables Vol C Tables 4.2.6.8 and 6.1.1.4'
H H 0.0000 0.0000 'International Tables Vol C Tables 4.2.6.8 and 6.1.1.4'
N N 0.0061 0.0033 'International Tables Vol C Tables 4.2.6.8 and 6.1.1.4'
O O 0.0106 0.0060 'International Tables Vol C Tables 4.2.6.8 and 6.1.1.4'
F F 0.0171 0.0103 'International Tables Vol C Tables 4.2.6.8 and 6.1.1.4'
P P 0.1023 0.0942 'International Tables Vol C Tables 4.2.6.8 and 6.1.1.4'
Re Re -1.0185 7.2310 'International Tables Vol C Tables 4.2.6.8 and 6.1.1.4'

loop_
_geom_angle_atom_site_label_1
_geom_angle_atom_site_label_2
_geom_angle_atom_site_label_3
_geom_angle
O1 C1 Re1 178.9(3)
O2 C2 Re1 176.9(3)
O3 C3 Re1 177.8(2)
N1 C4 C5 121.1(3)
N1 C4 H4 119.5
C5 C4 H4 119.5
N4 C5 C4 122.7(3)
N4 C5 H5 118.6
C4 C5 H5 118.6
N4 C6 C7 123.3(3)
N4 C6 H6 118.4
C7 C6 H6 118.4
N1 C7 C6 120.0(3)
N1 C7 C8 115.7(2)
C6 C7 C8 124.3(2)
N2 C8 C9 120.3(2)
N2 C8 C7 115.3(2)
C9 C8 C7 124.4(2)
N5 C9 C8 122.7(3)
N5 C9 H9 118.6
C8 C9 H9 118.6
N5 C10 C11 122.5(3)
N5 C10 H10 118.8
C11 C10 H10 118.8
N2 C11 C10 120.9(3)
N2 C11 H11 119.6
C10 C11 H11 119.6
N3 C12 C13 122.9(3)
N3 C12 H12 118.6
C13 C12 H12 118.6
C14 C13 C12 118.7(4)
C14 C13 H13 120.6
C12 C13 H13 120.6
C15 C14 C13 118.9(3)
C15 C14 H14 120.6
C13 C14 H14 120.6
C14 C15 C16 120.2(3)
C14 C15 H15 119.9
C16 C15 H15 119.9
N3 C16 C15 122.4(3)
N3 C16 H16 118.8
C15 C16 H16 118.8
C4 N1 C7 117.2(2)
C4 N1 Re1 126.33(19)
C7 N1 Re1 116.37(18)
C11 N2 C8 117.4(2)
C11 N2 Re1 125.56(18)
C8 N2 Re1 117.02(17)
C16 N3 C12 116.8(3)
C16 N3 Re1 121.3(2)
C12 N3 Re1 121.8(2)
C5 N4 C6 115.7(3)
C9 N5 C10 116.2(2)
F5 P1 F1 90.25(14)
F5 P1 F6 90.83(13)
F1 P1 F6 91.34(14)
F5 P1 F2 179.23(14)
F1 P1 F2 90.50(12)
F6 P1 F2 88.99(12)
F5 P1 F3 90.06(14)
F1 P1 F3 88.99(13)
F6 P1 F3 179.04(13)
F2 P1 F3 90.11(12)
F5 P1 F4 90.08(14)
F1 P1 F4 179.10(15)
F6 P1 F4 89.49(14)
F2 P1 F4 89.17(13)
F3 P1 F4 90.17(13)
C3 Re1 C2 88.72(12)
C3 Re1 C1 89.13(11)
C2 Re1 C1 90.02(12)
C3 Re1 N1 94.55(10)
C2 Re1 N1 170.98(10)
C1 Re1 N1 98.42(10)
C3 Re1 N2 93.64(10)
C2 Re1 N2 96.39(10)
C1 Re1 N2 173.07(10)
N1 Re1 N2 75.04(8)
C3 Re1 N3 178.34(9)
C2 Re1 N3 92.50(11)
C1 Re1 N3 91.99(10)
N1 Re1 N3 84.07(8)
N2 Re1 N3 85.11(8)

loop_
_geom_bond_atom_site_label_1
_geom_bond_atom_site_label_2
_geom_bond_distance
C1 O1 1.144(3)
C1 Re1 1.934(3)
C2 O2 1.148(4)
C2 Re1 1.927(3)
C3 O3 1.149(3)
C3 Re1 1.921(3)
C4 N1 1.339(4)
C4 C5 1.381(4)
C4 H4 0.9300
C5 N4 1.332(4)
C5 H5 0.9300
C6 N4 1.336(4)
C6 C7 1.380(4)
C6 H6 0.9300
C7 N1 1.358(3)
C7 C8 1.465(4)
C8 N2 1.350(3)
C8 C9 1.389(4)
C9 N5 1.333(4)
C9 H9 0.9300
C10 N5 1.335(4)
C10 C11 1.385(4)
C10 H10 0.9300
C11 N2 1.340(4)
C11 H11 0.9300
C12 N3 1.360(4)
C12 C13 1.381(5)
C12 H12 0.9300
C13 C14 1.379(6)
C13 H13 0.9300
C14 C15 1.348(5)
C14 H14 0.9300
C15 C16 1.388(5)
C15 H15 0.9300
C16 N3 1.336(4)
C16 H16 0.9300
F1 P1 1.584(2)
F2 P1 1.589(2)
F3 P1 1.600(2)
F4 P1 1.603(2)
F5 P1 1.583(2)
F6 P1 1.586(2)
N1 Re1 2.161(2)
N2 Re1 2.162(2)
N3 Re1 2.202(2)
